data_1001106
loop_
_publ_author_name
'Hervieu, M'
'Rebbah, A'
'Desgardin, G'
'Raveau, B'

_publ_section_title
;
Layer Structure: The Oxides A~3~ Ti~5~ M O~14~
;
_journal_coden_ASTM JSSCBI
_journal_name_full 'Journal of Solid State Chemistry'
_journal_page_first 200
_journal_page_last 206
_journal_paper_doi 10.1016/0022-4596(80)90494-6
_journal_volume 35
_journal_year 1980
_chemical_formula_structural 'K3 Ti5 Nb O14'
_chemical_formula_sum 'K3 Nb O14 Ti5'
_chemical_name_systematic 'Tripotassium pentatitanium niobium oxide'
_space_group_IT_number 12
_symmetry_cell_setting monoclinic
_symmetry_Int_Tables_number 12
_symmetry_space_group_name_Hall '-C 2y'
_symmetry_space_group_name_H-M 'C 1 2/m 1'
_cell_angle_alpha 90
_cell_angle_beta 101.21(4)
_cell_angle_gamma 90
_cell_formula_units_Z 2
_cell_length_a 18.371(6)
_cell_length_b 3.794(1)
_cell_length_c 9.199(3)
_cell_volume 628.9
_exptl_crystal_density_meas 3.54
_refine_ls_R_factor_all 0.07
_cod_database_code 1001106

loop_
_symmetry_equiv_pos_as_xyz
x,y,z
x,-y,z
-x,-y,-z
-x,y,-z
1/2+x,1/2+y,z
1/2+x,1/2-y,z
1/2-x,1/2-y,-z
1/2-x,1/2+y,-z

loop_
_atom_site_label
_atom_site_type_symbol
_atom_site_symmetry_multiplicity
_atom_site_Wyckoff_symbol
_atom_site_fract_x
_atom_site_fract_y
_atom_site_fract_z
_atom_site_occupancy
_atom_site_attached_hydrogens
_atom_site_calc_flag
K1 K1+ 4 i -0.012(2) 0. 0.070(4) 0.5 0 d
K2 K1+ 4 i 0.0800(1) 0. 0.602(2) 1. 0 d
Ti1 Ti4+ 4 i 0.6268(3) 0. 0.330(1) 0.575 0 d
Nb1 Nb5+ 4 i 0.6268(3) 0. 0.330(1) 0.425 0 d
Ti2 Ti4+ 4 i 0.6795(6) 0. 0.016(2) 0.925 0 d
Nb2 Nb5+ 4 i 0.6795(6) 0. 0.016(2) 0.075 0 d
Ti3 Ti4+ 4 i 0.7294(6) 0. 0.712(1) 1. 0 d
O1 O2- 4 i 0.540(2) 0. 0.373(4) 1. 0 d
O2 O2- 4 i 0.598(1) 0. 0.086(3) 1. 0 d
O3 O2- 4 i 0.653(1) 0. 0.813(3) 1. 0 d
O4 O2- 4 i 0.678(1) 0. 0.534(4) 1. 0 d
O5 O2- 4 i 0.726(1) 0. 0.265(2) 1. 0 d
O6 O2- 4 i 0.793(1) 0. 0.972(4) 1. 0 d
O7 O2- 4 i 0.848(1) 0. 0.669(4) 1. 0 d

loop_
_atom_type_symbol
_atom_type_oxidation_number
K1+ 1.000
Ti4+ 4.000
Nb5+ 5.000
O2- -2.000
